data_2003415
loop_
_publ_author_name
'Hashizume, D.'
'Kogo, H.'
'Sekine, A.'
'Ohashi, Y.'
'Miyamoto, H.'
'Toda, F.'

_publ_section_title
;
 Stereochemistry of Asymmetric \b-Lactam Formation Involving Achiral
 Glyoxylamide Derivatives
;
_journal_issue 5
_journal_name_full 'Acta Crystallographica Section C'
_journal_page_first 929
_journal_page_last 933
_journal_paper_doi 10.1107/S0108270194012412
_journal_volume 51
_journal_year 1995
_chemical_formula_moiety 'C15 H21 N1 O2'
_chemical_formula_sum 'C15 H21 N O2'
_chemical_formula_weight 247.34
_chemical_name_systematic
;
 N,N-diisopropyl(o-methylphenyl)glyoxylamide
;
_space_group_IT_number 19
_symmetry_cell_setting orthorhombic
_symmetry_space_group_name_Hall 'P 2ac 2ab'
_symmetry_space_group_name_H-M 'P 21 21 21'
_cell_angle_alpha 90
_cell_angle_beta 90
_cell_angle_gamma 90
_cell_formula_units_Z 4
_cell_length_a 13.6382(5)
_cell_length_b 13.9275(8)
_cell_length_c 7.7297(4)
_cell_measurement_reflns_used 18
_cell_measurement_temperature 296
_cell_measurement_theta_max 27
_cell_measurement_theta_min 22
_cell_volume 1468.23(13)
_computing_molecular_graphics 'ORTEP (Johnson, 1965)'
_computing_structure_refinement 'ORFLS (Busing, Martin & Levy, 1962)'
_computing_structure_solution 'MITHRIL (Gilmore, 1984)'
_diffrn_ambient_temperature 296
_diffrn_measurement_device AFC-4
_diffrn_measurement_method \w-2\q
_diffrn_radiation_monochromator graphite
_diffrn_radiation_source 'X-ray sealed tube'
_diffrn_radiation_type 'Cu K\a'
_diffrn_radiation_wavelength 1.54178
_diffrn_reflns_limit_h_max 18
_diffrn_reflns_limit_h_min 0
_diffrn_reflns_limit_k_max 18
_diffrn_reflns_limit_k_min 0
_diffrn_reflns_limit_l_max 11
_diffrn_reflns_limit_l_min 0
_diffrn_reflns_number 1383
_diffrn_reflns_theta_max 62.5
_diffrn_reflns_theta_min 0
_diffrn_standards_decay_% <1.0
_diffrn_standards_interval_count 50
_diffrn_standards_number 3
_exptl_absorpt_coefficient_mu 0.55
_exptl_absorpt_correction_type none
_exptl_crystal_colour colourless
_exptl_crystal_density_diffrn 1.12
_exptl_crystal_description parallelepiped
_exptl_crystal_F_000 536
_exptl_crystal_size_max 0.5
_exptl_crystal_size_mid 0.4
_exptl_crystal_size_min 0.4
_refine_diff_density_max 0.17
_refine_diff_density_min -0.25
_refine_ls_goodness_of_fit_obs 8.69
_refine_ls_hydrogen_treatment
;
H3, H5, H6, H9 and H12 were refined isotropically; other
H atoms were fixed
;
_refine_ls_matrix_type full
_refine_ls_number_parameters 183
_refine_ls_number_reflns 1329
_refine_ls_R_factor_obs 0.055
_refine_ls_shift/esd_max 0.038
_refine_ls_structure_factor_coef F
_refine_ls_weighting_details 'w = 1/[\s^2^(|F~o~|)]'
_refine_ls_weighting_scheme calc
_refine_ls_wR_factor_obs 0.067
_reflns_number_observed 1329
_reflns_number_total 1383
_reflns_observed_criterion |Fo|>3\s(|Fo|)
_cod_data_source_file as1136.cif
_cod_data_source_block omethyl
_cod_depositor_comments
;
The following automatic conversions were performed:

'_refine_ls_weighting_scheme' value 'calc w = 1/[\s^2^(|F~o~|)]' was
changed to 'calc'. New tag '_refine_ls_weighting_details' was
created. The value of the new tag was set to 'w = 1/[\s^2^(|F~o~|)]'.

Automatic conversion script
Id: cif_fix_values 3143 2015-03-26 13:38:13Z robertas 
;
_cod_original_cell_volume 1468.20(10)
_cod_original_formula_sum 'C15 H21 N1 O2'
_cod_database_code 2003415

loop_
_symmetry_equiv_pos_as_xyz
+x,+y,+z
-x+1/2,-y,z+1/2
-x,y+1/2,-z+1/2
x+1/2,-y+1/2,-z

loop_
_atom_site_aniso_label
_atom_site_aniso_U_11
_atom_site_aniso_U_12
_atom_site_aniso_U_13
_atom_site_aniso_U_22
_atom_site_aniso_U_23
_atom_site_aniso_U_33
O1 0.045(2) 0.0038(18) 0.011(2) 0.061(2) 0.026(2) 0.096(3)
O2 0.083(3) 0.0000(19) -0.003(2) 0.0404(17) -0.0036(17) 0.0397(18)
N1 0.053(2) 0.0008(19) -0.003(2) 0.0296(18) 0.0010(17) 0.036(2)
C1 0.044(3) -0.003(2) -0.004(2) 0.032(2) 0.002(2) 0.032(2)
C2 0.058(3) 0.001(2) -0.003(3) 0.042(3) -0.003(2) 0.036(2)
C3 0.078(4) -0.011(3) 0.001(3) 0.042(3) 0.009(3) 0.042(3)
C4 0.061(4) -0.020(3) 0.002(3) 0.064(3) 0.014(3) 0.050(3)
C5 0.047(3) -0.005(3) -0.001(3) 0.068(4) -0.001(3) 0.048(3)
C6 0.046(3) -0.006(2) -0.001(2) 0.047(3) 0.003(3) 0.041(3)
C7 0.043(3) -0.002(2) 0.001(2) 0.036(2) 0.004(2) 0.041(3)
C8 0.045(3) -0.002(2) 0.002(2) 0.034(2) 0.004(2) 0.035(3)
C9 0.100(5) 0.006(3) -0.001(3) 0.038(3) -0.008(3) 0.041(3)
C10 0.133(6) 0.005(5) 0.033(4) 0.105(5) -0.019(4) 0.056(4)
C11 0.134(6) -0.017(5) -0.041(5) 0.091(5) -0.026(5) 0.086(5)
C12 0.053(3) 0.002(2) -0.005(3) 0.038(2) 0.006(2) 0.043(3)
C13 0.077(4) -0.017(3) -0.012(3) 0.050(3) 0.021(3) 0.076(4)
C14 0.061(3) 0.017(3) 0.005(3) 0.069(4) 0.014(4) 0.092(5)
C15 0.074(4) 0.026(3) 0.004(3) 0.059(3) 0.019(3) 0.065(4)

loop_
_atom_site_label
_atom_site_occupancy
_atom_site_fract_x
_atom_site_fract_y
_atom_site_fract_z
_atom_site_U_iso_or_equiv
_atom_site_thermal_displace_type
O1 1.0000 0.2258(3) 0.3086(3) 1.0243(5) 0.0674 Uani
O2 1.0000 0.3566(3) 0.1344(2) 0.9477(4) 0.0545 Uani
N1 1.0000 0.3677(3) 0.1760(2) 1.2326(5) 0.0396 Uani
C1 1.0000 0.3859(3) 0.3583(3) 0.9312(5) 0.0359 Uani
C2 1.0000 0.3592(3) 0.4473(3) 0.8576(6) 0.0452 Uani
C3 1.0000 0.4359(4) 0.5039(4) 0.7899(7) 0.0540 Uani
C4 1.0000 0.5311(4) 0.4738(4) 0.7941(7) 0.0582 Uani
C5 1.0000 0.5567(4) 0.3875(4) 0.8663(7) 0.0545 Uani
C6 1.0000 0.4844(3) 0.3301(4) 0.9351(6) 0.0447 Uani
C7 1.0000 0.3126(3) 0.2923(3) 1.0118(6) 0.0402 Uani
C8 1.0000 0.3494(3) 0.1932(3) 1.0651(6) 0.0380 Uani
C9 1.0000 0.3609(5) 0.2535(4) 1.3632(7) 0.0600 Uani
C10 1.0000 0.2770(6) 0.2347(5) 1.4898(9) 0.0977 Uani
C11 1.0000 0.4592(6) 0.2692(5) 1.4546(9) 0.1038 Uani
C12 1.0000 0.3972(4) 0.0791(3) 1.2919(7) 0.0446 Uani
C13 1.0000 0.3192(4) 0.0039(4) 1.2504(8) 0.0678 Uani
C14 1.0000 0.4972(4) 0.0516(4) 1.2187(9) 0.0741 Uani
C15 1.0000 0.2566(4) 0.4819(4) 0.8441(7) 0.0659 Uani
H3 1.0000 0.425(3) 0.570(4) 0.749(7) 0.068(16) Uiso
H4 1.0000 0.5811 0.5123 0.7460 0.0644 Uiso
H5 1.0000 0.629(3) 0.368(3) 0.866(6) 0.059(14) Uiso
H6 1.0000 0.503(3) 0.263(3) 0.993(7) 0.061(14) Uiso
H9 1.0000 0.344(3) 0.311(3) 1.307(6) 0.046(14) Uiso
H12 1.0000 0.408(3) 0.085(3) 1.418(6) 0.042(13) Uiso
H101 1.0000 0.2712 0.2863 1.5694 0.1134 Uiso
H102 1.0000 0.2157 0.2297 1.4270 0.1134 Uiso
H103 1.0000 0.2870 0.1765 1.5506 0.1134 Uiso
H111 1.0000 0.4806 0.2120 1.5100 0.1187 Uiso
H112 1.0000 0.5092 0.2861 1.3689 0.1187 Uiso
H113 1.0000 0.4553 0.3197 1.5350 0.1187 Uiso
H131 1.0000 0.2595 0.0198 1.3051 0.0748 Uiso
H132 1.0000 0.3093 0.0018 1.1276 0.0748 Uiso
H133 1.0000 0.3408 -0.0576 1.2881 0.0748 Uiso
H141 1.0000 0.5160 -0.0104 1.2574 0.0831 Uiso
H142 1.0000 0.4948 0.0514 1.0947 0.0831 Uiso
H143 1.0000 0.5458 0.0971 1.2541 0.0831 Uiso
H151 1.0000 0.2503 0.5418 0.9039 0.0727 Uiso
H152 1.0000 0.2397 0.4901 0.7272 0.0727 Uiso
H153 1.0000 0.2137 0.4364 0.8969 0.0727 Uiso

loop_
_atom_type_symbol
_atom_type_description
_atom_type_scat_source
_atom_type_scat_dispersion_real
_atom_type_scat_dispersion_imag
C C International_Tables_Vol_IV 0.017 0.009
H H International_Tables_Vol_IV 0.000 0.000
N N International_Tables_Vol_IV 0.029 0.018
O O International_Tables_Vol_IV 0.047 0.032

loop_
_geom_angle_atom_site_label_1
_geom_angle_atom_site_label_2
_geom_angle_atom_site_label_3
_geom_angle
_geom_angle_publ_flag
C8 N1 C9 121.1(4) yes
C8 N1 C12 120.8(4) yes
C9 N1 C12 118.1(4) yes
C2 C1 C6 120.2(4) no
C2 C1 C7 122.3(4) no
C6 C1 C7 117.5(4) no
C1 C2 C3 116.7(4) no
C1 C2 C15 123.9(4) no
C3 C2 C15 119.4(4) no
C2 C3 C4 121.7(5) no
C2 C3 H3 122(3) n
C4 C3 H3 116(3) n
C3 C4 C5 121.4(5) no
C3 C4 H4 120.2 n
C5 C4 H4 118.4 n
C4 C5 C6 119.0(5) no
C4 C5 H5 119(3) n
C6 C5 H5 122(3) n
C1 C6 C5 121.1(5) no
C1 C6 H6 119(2) n
C5 C6 H6 120(2) n
O1 C7 C1 125.0(4) yes
O1 C7 C8 118.0(4) yes
C1 C7 C8 116.7(4) yes
O2 C8 N1 125.5(4) yes
O2 C8 C7 115.5(4) yes
N1 C8 C7 118.9(4) yes
N1 C9 C10 111.0(5) no
N1 C9 C11 111.3(5) no
N1 C9 H9 109(3) n
C10 C9 C11 112.6(5) no
C10 C9 H9 105(3) n
C11 C9 H9 108(3) n
C9 C10 H101 110.4 n
C9 C10 H102 109.7 n
C9 C10 H103 110.9 n
H101 C10 H102 107.9 n
H101 C10 H103 109.8 n
H102 C10 H103 108.2 n
C9 C11 H111 110.8 n
C9 C11 H112 109.4 n
C9 C11 H113 111.2 n
H111 C11 H112 107.0 n
H111 C11 H113 110.3 n
H112 C11 H113 107.9 n
N1 C12 C13 111.7(4) no
N1 C12 C14 110.9(4) no
N1 C12 H12 106(2) n
C13 C12 C14 111.9(4) no
C13 C12 H12 111(2) n
C14 C12 H12 105(2) n
C12 C13 H131 110.3 n
C12 C13 H132 109.1 n
C12 C13 H133 109.7 n
H131 C13 H132 109.2 n
H131 C13 H133 109.9 n
H132 C13 H133 108.6 n
C12 C14 H141 110.7 n
C12 C14 H142 109.9 n
C12 C14 H143 110.3 n
H141 C14 H142 108.8 n
H141 C14 H143 109.0 n
H142 C14 H143 108.2 n
C2 C15 H151 109.5 n
C2 C15 H152 109.8 n
C2 C15 H153 109.4 n
H151 C15 H152 109.6 n
H151 C15 H153 108.5 n
H152 C15 H153 110.0 n

loop_
_geom_bond_atom_site_label_1
_geom_bond_atom_site_label_2
_geom_bond_distance
_geom_bond_publ_flag
O1 C7 1.209(6) yes
O2 C8 1.226(5) yes
N1 C8 1.340(6) yes
N1 C9 1.481(6) yes
N1 C12 1.481(6) yes
C1 C2 1.412(6) no
C1 C6 1.400(6) no
C1 C7 1.494(6) yes
C2 C3 1.411(7) no
C2 C15 1.483(7) no
C3 C4 1.365(8) no
C3 H3 0.98(5) n
C4 C5 1.371(8) no
C4 H4 0.943 n
C5 C6 1.376(7) no
C5 H5 1.02(4) n
C6 H6 1.06(5) n
C7 C8 1.527(6) yes
C9 C10 1.528(9) no
C9 C11 1.532(10) no
C9 H9 0.94(4) n
C10 H101 0.950 n
C10 H102 0.969 n
C10 H103 0.946 n
C11 H111 0.951 n
C11 H112 0.979 n
C11 H113 0.940 n
C12 C13 1.527(7) no
C12 C14 1.525(8) no
C12 H12 0.99(4) n
C13 H131 0.944 n
C13 H132 0.959 n
C13 H133 0.951 n
C14 H141 0.949 n
C14 H142 0.959 n
C14 H143 0.956 n
C15 H151 0.958 n
C15 H152 0.940 n
C15 H153 0.954 n

loop_
_geom_torsion_atom_site_label_1
_geom_torsion_atom_site_label_2
_geom_torsion_atom_site_label_3
_geom_torsion_atom_site_label_4
_geom_torsion
C9 N1 C8 O2 177.4(4)
C9 N1 C8 C7 -5.2(6)
C12 N1 C8 O2 -1.5(7)
C12 N1 C8 C7 175.9(4)
C8 N1 C9 C10 114.0(5)
C8 N1 C9 C11 -119.7(5)
C12 N1 C9 C10 -67.2(6)
C12 N1 C9 C11 59.2(6)
C8 N1 C12 C13 -59.9(6)
C8 N1 C12 C14 65.7(6)
C9 N1 C12 C13 121.2(5)
C9 N1 C12 C14 -113.2(5)
C6 C1 C2 C3 0.3(7)
C6 C1 C2 C15 178.5(5)
C7 C1 C2 C3 178.4(4)
C7 C1 C2 C15 -3.4(7)
C2 C1 C6 C5 -0.7(7)
C7 C1 C6 C5 -178.9(5)
C2 C1 C7 O1 -1.1(7)
C2 C1 C7 C8 172.4(4)
C6 C1 C7 O1 177.0(5)
C6 C1 C7 C8 -9.5(6)
C1 C2 C3 C4 0.4(7)
C15 C2 C3 C4 -177.8(5)
C2 C3 C4 C5 -0.8(8)
C3 C4 C5 C6 0.3(8)
C4 C5 C6 C1 0.4(8)
O1 C7 C8 O2 94.3(5)
O1 C7 C8 N1 -83.4(6)
C1 C7 C8 O2 -79.7(5)
C1 C7 C8 N1 102.6(5)

loop_
_cod_related_entry_id
_cod_related_entry_database
_cod_related_entry_code
1 ChemSpider 8236091
